data_4314353
loop_
_publ_author_name
'Dana J. Eisler'
'Richard J. Puddephatt'

_publ_section_title
;
 Structures and Conformational Dynamics of Gold(I) Halide Complexes of
 Resorcinarene Tetraphosphinite Ligands
;
_journal_name_full 'Inorganic Chemistry'
_journal_page_first 6352
_journal_page_last 6365
_journal_paper_doi 10.1021/ic034430c
_journal_volume 42
_journal_year 2003
_chemical_formula_sum 'C129 H111 Au4 Cl4 I4 O18 P4'
_chemical_formula_weight 3510.32
_chemical_name_systematic
; 
 ? 
;
_space_group_IT_number 15
_symmetry_cell_setting monoclinic
_symmetry_space_group_name_Hall '-C 2yc'
_symmetry_space_group_name_H-M 'C 1 2/c 1'
_atom_sites_solution_hydrogens geom
_atom_sites_solution_primary Patterson
_atom_sites_solution_secondary difmap
_audit_creation_method SHELXL-97
_cell_angle_alpha 90.00
_cell_angle_beta 94.588(7)
_cell_angle_gamma 90.00
_cell_formula_units_Z 4
_cell_length_a 31.4711(19)
_cell_length_b 19.6636(17)
_cell_length_c 22.756(2)
_cell_measurement_temperature 200(2)
_cell_volume 14037.1(19)
_computing_cell_refinement 'Nonius DENZO'
_computing_data_collection 'Nonius COLLECT'
_computing_data_reduction 'Nonius DENZO'
_computing_molecular_graphics 'Bruker SHELXTL'
_computing_publication_material 'Bruker SHELXTL'
_computing_structure_refinement 'SHELXL-97 (Sheldrick, 1997)'
_computing_structure_solution 'SHELXS-97 (Sheldrick, 1990)'
_diffrn_ambient_temperature 200(2)
_diffrn_measured_fraction_theta_full 0.458
_diffrn_measured_fraction_theta_max 0.458
_diffrn_measurement_device_type 'Nonius Kappa CCD'
_diffrn_measurement_method 'phi\omega scans'
_diffrn_radiation_monochromator graphite
_diffrn_radiation_source 'fine-focus sealed tube'
_diffrn_radiation_type MoK\a
_diffrn_radiation_wavelength 0.71073
_diffrn_reflns_av_R_equivalents 0.076
_diffrn_reflns_av_sigmaI/netI 0.1016
_diffrn_reflns_limit_h_max 41
_diffrn_reflns_limit_h_min -40
_diffrn_reflns_limit_k_max 14
_diffrn_reflns_limit_k_min -20
_diffrn_reflns_limit_l_max 23
_diffrn_reflns_limit_l_min -22
_diffrn_reflns_number 12407
_diffrn_reflns_theta_full 27.93
_diffrn_reflns_theta_max 27.93
_diffrn_reflns_theta_min 2.60
_exptl_absorpt_coefficient_mu 5.226
_exptl_absorpt_correction_T_max 0.5282
_exptl_absorpt_correction_T_min 0.3549
_exptl_absorpt_correction_type integration
_exptl_crystal_colour colourless
_exptl_crystal_density_diffrn 1.661
_exptl_crystal_density_method 'not measured'
_exptl_crystal_description block
_exptl_crystal_F_000 6740
_exptl_crystal_size_max 0.25
_exptl_crystal_size_mid 0.22
_exptl_crystal_size_min 0.14
_refine_diff_density_max 1.768
_refine_diff_density_min -0.895
_refine_diff_density_rms 0.214
_refine_ls_extinction_method none
_refine_ls_goodness_of_fit_ref 1.038
_refine_ls_hydrogen_treatment mixed
_refine_ls_matrix_type full
_refine_ls_number_parameters 313
_refine_ls_number_reflns 7715
_refine_ls_number_restraints 8
_refine_ls_restrained_S_all 1.038
_refine_ls_R_factor_all 0.1400
_refine_ls_R_factor_gt 0.0792
_refine_ls_shift/su_max 0.001
_refine_ls_shift/su_mean 0.000
_refine_ls_structure_factor_coef Fsqd
_refine_ls_weighting_details 'calc w=1/[\s^2^(Fo^2^)+(0.1260P)^2^+310.3543P] where P=(Fo^2^+2Fc^2^)/3'
_refine_ls_weighting_scheme calc
_refine_ls_wR_factor_gt 0.2072
_refine_ls_wR_factor_ref 0.2496
_reflns_number_gt 4589
_reflns_number_total 7715
_reflns_threshold_expression >2sigma(I)
_cod_data_source_file ic034430csi20030423_013503_02.cif
_cod_data_source_block 6c.CH2CL2
_cod_depositor_comments
;
The following automatic conversions were performed:

'_symmetry_cell_setting' value 'Monoclinic' changed to 'monoclinic'
according to the built-in table from CIF Core dictionary named
'cif_core.dic' version 2.4.1 from 2010-06-29.

Automatic conversion script
Id: cif_fix_values 1646 2011-03-28 12:23:43Z adriana 
;
_cod_original_cell_volume 14037(2)
_cod_database_code 4314353

loop_
_symmetry_equiv_pos_as_xyz
'x, y, z'
'-x, y, -z+1/2'
'x+1/2, y+1/2, z'
'-x+1/2, y+1/2, -z+1/2'
'-x, -y, -z'
'x, -y, z-1/2'
'-x+1/2, -y+1/2, -z'
'x+1/2, -y+1/2, z-1/2'

loop_
_atom_site_label
_atom_site_type_symbol
_atom_site_fract_x
_atom_site_fract_y
_atom_site_fract_z
_atom_site_U_iso_or_equiv
_atom_site_adp_type
_atom_site_occupancy
_atom_site_symmetry_multiplicity
_atom_site_calc_flag
_atom_site_refinement_flags
_atom_site_disorder_assembly
_atom_site_disorder_group
Au1 Au 0.71721(2) 0.43005(6) -0.74342(4) 0.0416(3) Uani 1 1 d . . .
Au2 Au 0.75206(2) 0.33300(6) -0.82953(4) 0.0485(4) Uani 1 1 d . . .
I1 I 0.69798(4) 0.49652(11) -0.83749(7) 0.0521(6) Uani 1 1 d . . .
I2 I 0.82376(4) 0.38397(13) -0.79328(9) 0.0710(7) Uani 1 1 d . . .
P1 P 0.71863(13) 0.3742(4) -0.6590(2) 0.0376(18) Uani 1 1 d . . .
P2 P 0.69785(14) 0.2719(4) -0.8684(2) 0.043(2) Uani 1 1 d . . .
O1Q O 0.6731(3) 0.3388(8) -0.6540(5) 0.031(3) Uiso 1 1 d . . .
O2Q O 0.6499(3) 0.2965(9) -0.8600(6) 0.041(3) Uiso 1 1 d . . .
O1R O 0.6000(4) 0.2673(10) -0.6035(6) 0.050(4) Uiso 1 1 d . . .
O2R O 0.5972(7) 0.1737(16) -0.5536(11) 0.105(7) Uiso 1 1 d . . .
O3R O 0.6572(5) 0.2215(13) -0.5688(8) 0.071(5) Uiso 1 1 d . . .
O4R O 0.5502(4) 0.2272(10) -0.9086(6) 0.048(4) Uiso 1 1 d . . .
O5R O 0.5379(5) 0.2461(12) -1.0056(8) 0.073(5) Uiso 1 1 d . . .
O6R O 0.5839(4) 0.1714(11) -0.9672(7) 0.055(4) Uiso 1 1 d . . .
C1Q C 0.6446(5) 0.3370(13) -0.7058(8) 0.033(4) Uiso 1 1 d . . .
C2Q C 0.6055(5) 0.3638(14) -0.7044(9) 0.039(5) Uiso 1 1 d . . .
C3Q C 0.5805(6) 0.3666(14) -0.7587(9) 0.041(5) Uiso 1 1 d . . .
H3QA H 0.5527 0.3855 -0.7598 0.049 Uiso 1 1 calc R . .
C4Q C 0.5952(5) 0.3428(13) -0.8103(9) 0.035(4) Uiso 1 1 d . . .
C5Q C 0.6351(5) 0.3154(13) -0.8069(9) 0.035(4) Uiso 1 1 d . . .
C6Q C 0.6598(5) 0.3098(13) -0.7547(8) 0.034(4) Uiso 1 1 d . . .
H6QA H 0.6867 0.2876 -0.7529 0.041 Uiso 1 1 calc R . .
C7Q C 0.5869(5) 0.3897(14) -0.6481(8) 0.034(4) Uiso 1 1 d . . .
H7QA H 0.6095 0.3836 -0.6150 0.041 Uiso 1 1 calc R . .
C8Q C 0.5776(5) 0.4629(14) -0.6525(9) 0.036(4) Uiso 1 1 d . . .
H8QA H 0.5617 0.4771 -0.6188 0.044 Uiso 1 1 calc R . .
H8QB H 0.5596 0.4721 -0.6893 0.044 Uiso 1 1 calc R . .
C9Q C 0.6179(6) 0.5028(16) -0.6524(10) 0.051(6) Uiso 1 1 d . . .
H9QA H 0.6349 0.4955 -0.6144 0.062 Uiso 1 1 calc R . .
H9QB H 0.6348 0.4855 -0.6842 0.062 Uiso 1 1 calc R . .
C1Q1 C 0.6111(4) 0.5744(9) -0.6608(7) 0.048(5) Uiso 1 1 d G . .
C1Q2 C 0.6298(4) 0.6109(11) -0.7043(6) 0.061(7) Uiso 1 1 d G . .
H1QA H 0.6470 0.5882 -0.7305 0.073 Uiso 1 1 calc R . .
C1Q3 C 0.6233(5) 0.6806(11) -0.7093(7) 0.092(10) Uiso 1 1 d G . .
H1QB H 0.6360 0.7056 -0.7390 0.110 Uiso 1 1 calc R . .
C1Q4 C 0.5981(5) 0.7139(9) -0.6709(8) 0.072(7) Uiso 1 1 d G . .
H1QC H 0.5936 0.7616 -0.6743 0.086 Uiso 1 1 calc R . .
C1Q5 C 0.5794(4) 0.6774(11) -0.6274(7) 0.068(7) Uiso 1 1 d G . .
H1QD H 0.5622 0.7002 -0.6011 0.081 Uiso 1 1 calc R . .
C1Q6 C 0.5859(4) 0.6077(11) -0.6224(6) 0.064(7) Uiso 1 1 d G . .
H1QE H 0.5731 0.5828 -0.5926 0.076 Uiso 1 1 calc R . .
C2Q1 C 0.7550(4) 0.3087(8) -0.6476(7) 0.039(5) Uiso 1 1 d G . .
C2Q2 C 0.7980(4) 0.3240(9) -0.6363(9) 0.074(8) Uiso 1 1 d G . .
H2QA H 0.8071 0.3701 -0.6340 0.089 Uiso 1 1 calc R . .
C2Q3 C 0.8278(3) 0.2719(11) -0.6284(9) 0.107(11) Uiso 1 1 d G . .
H2QB H 0.8572 0.2823 -0.6207 0.129 Uiso 1 1 calc R . .
C2Q4 C 0.8145(4) 0.2045(10) -0.6319(9) 0.078(8) Uiso 1 1 d G . .
H2QC H 0.8348 0.1688 -0.6265 0.094 Uiso 1 1 calc R . .
C2Q5 C 0.7715(5) 0.1892(8) -0.6432(9) 0.071(7) Uiso 1 1 d G . .
H2QD H 0.7624 0.1431 -0.6455 0.085 Uiso 1 1 calc R . .
C2Q6 C 0.7418(3) 0.2413(9) -0.6510(7) 0.047(5) Uiso 1 1 d G . .
H2QE H 0.7124 0.2309 -0.6588 0.056 Uiso 1 1 calc R . .
C3Q1 C 0.7254(5) 0.4185(14) -0.5924(9) 0.037(4) Uiso 1 1 d . . .
C3Q2 C 0.7382(7) 0.483(2) -0.6004(13) 0.070(7) Uiso 1 1 d . . .
H3QB H 0.7428 0.4997 -0.6385 0.085 Uiso 1 1 calc R . .
C3Q3 C 0.7447(10) 0.525(3) -0.5482(16) 0.109(12) Uiso 1 1 d . . .
H3QC H 0.7537 0.5714 -0.5504 0.130 Uiso 1 1 calc R . .
C3Q4 C 0.7366(7) 0.4934(18) -0.4919(12) 0.063(7) Uiso 1 1 d . . .
H3QD H 0.7417 0.5192 -0.4567 0.076 Uiso 1 1 calc R . .
C3Q5 C 0.7226(7) 0.430(2) -0.4881(13) 0.070(7) Uiso 1 1 d . . .
H3QE H 0.7161 0.4102 -0.4517 0.084 Uiso 1 1 calc R . .
C3Q6 C 0.7181(6) 0.3946(17) -0.5396(11) 0.055(6) Uiso 1 1 d . . .
H3QF H 0.7089 0.3487 -0.5376 0.066 Uiso 1 1 calc R . .
C4Q1 C 0.6923(4) 0.2691(10) -0.9466(5) 0.043(5) Uiso 1 1 d G . .
C4Q2 C 0.6817(4) 0.3296(8) -0.9757(7) 0.055(6) Uiso 1 1 d G . .
H4QA H 0.6765 0.3694 -0.9538 0.066 Uiso 1 1 calc R . .
C4Q3 C 0.6785(5) 0.3318(9) -1.0370(7) 0.073(8) Uiso 1 1 d G . .
H4QB H 0.6712 0.3731 -1.0569 0.088 Uiso 1 1 calc R . .
C4Q4 C 0.6860(4) 0.2735(11) -1.0691(5) 0.064(7) Uiso 1 1 d G . .
H4QC H 0.6839 0.2750 -1.1110 0.077 Uiso 1 1 calc R . .
C4Q5 C 0.6967(4) 0.2130(9) -1.0400(7) 0.060(6) Uiso 1 1 d G . .
H4QD H 0.7019 0.1731 -1.0619 0.072 Uiso 1 1 calc R . .
C4Q6 C 0.6999(4) 0.2108(8) -0.9787(7) 0.062(7) Uiso 1 1 d G . .
H4QE H 0.7072 0.1694 -0.9588 0.075 Uiso 1 1 calc R . .
C5Q1 C 0.6988(5) 0.1907(10) -0.8439(8) 0.052(6) Uiso 1 1 d G . .
C5Q2 C 0.6641(4) 0.1480(11) -0.8566(7) 0.067(7) Uiso 1 1 d G . .
H5QA H 0.6405 0.1632 -0.8819 0.080 Uiso 1 1 calc R . .
C5Q3 C 0.6639(5) 0.0831(11) -0.8324(9) 0.094(10) Uiso 1 1 d G . .
H5QB H 0.6402 0.0540 -0.8411 0.113 Uiso 1 1 calc R . .
C5Q4 C 0.6984(6) 0.0609(10) -0.7954(10) 0.093(10) Uiso 1 1 d G . .
H5QC H 0.6983 0.0166 -0.7789 0.112 Uiso 1 1 calc R . .
C5Q5 C 0.7331(5) 0.1036(12) -0.7827(8) 0.087(9) Uiso 1 1 d G . .
H5QD H 0.7567 0.0884 -0.7574 0.104 Uiso 1 1 calc R . .
C5Q6 C 0.7333(4) 0.1685(11) -0.8069(8) 0.072(8) Uiso 1 1 d G . .
H5QE H 0.7571 0.1977 -0.7982 0.087 Uiso 1 1 calc R . .
C1R C 0.5563(5) 0.2861(14) -0.6119(9) 0.035(4) Uiso 1 1 d . . .
C2R C 0.5500(5) 0.3496(13) -0.6336(8) 0.031(4) Uiso 1 1 d . . .
C3R C 0.4908(5) 0.3694(13) -0.8597(8) 0.031(4) Uiso 1 1 d . . .
H3RA H 0.4965 0.4134 -0.8438 0.038 Uiso 1 1 calc R . .
C4R C 0.5261(5) 0.3305(13) -0.8743(8) 0.029(4) Uiso 1 1 d . . .
C5R C 0.5163(5) 0.2678(14) -0.8965(9) 0.036(4) Uiso 1 1 d . . .
C6R C 0.5242(6) 0.2441(17) -0.5965(10) 0.055(6) Uiso 1 1 d . . .
H6RA H 0.5302 0.1998 -0.5814 0.067 Uiso 1 1 calc R . .
C7R C 0.5712(5) 0.3550(12) -0.8700(8) 0.029(4) Uiso 1 1 d . . .
H7RA H 0.5864 0.3294 -0.9000 0.035 Uiso 1 1 calc R . .
C8R C 0.5752(5) 0.4310(14) -0.8839(9) 0.036(4) Uiso 1 1 d . . .
H8RA H 0.6050 0.4457 -0.8741 0.043 Uiso 1 1 calc R . .
H8RB H 0.5567 0.4574 -0.8591 0.043 Uiso 1 1 calc R . .
C9R C 0.5624(6) 0.4461(15) -0.9496(10) 0.049(5) Uiso 1 1 d . . .
H9RA H 0.5810 0.4201 -0.9745 0.058 Uiso 1 1 calc R . .
H9RB H 0.5326 0.4312 -0.9595 0.058 Uiso 1 1 calc R . .
C1R1 C 0.5661(5) 0.5178(9) -0.9616(7) 0.052(6) Uiso 1 1 d G . .
C1R2 C 0.5326(4) 0.5607(10) -0.9506(7) 0.061(7) Uiso 1 1 d G . .
H1RA H 0.5066 0.5422 -0.9391 0.074 Uiso 1 1 calc R . .
C1R3 C 0.5370(4) 0.6307(10) -0.9564(8) 0.072(8) Uiso 1 1 d G . .
H1RB H 0.5141 0.6600 -0.9488 0.086 Uiso 1 1 calc R . .
C1R4 C 0.5750(5) 0.6577(9) -0.9732(8) 0.081(9) Uiso 1 1 d G . .
H1RD H 0.5781 0.7055 -0.9772 0.097 Uiso 1 1 calc R . .
C1R5 C 0.6086(4) 0.6148(11) -0.9843(8) 0.069(7) Uiso 1 1 d G . .
H1RE H 0.6345 0.6332 -0.9958 0.083 Uiso 1 1 calc R . .
C1R6 C 0.6041(4) 0.5448(10) -0.9785(7) 0.071(8) Uiso 1 1 d G . .
H1RF H 0.6270 0.5155 -0.9861 0.085 Uiso 1 1 calc R . .
C10R C 0.6159(7) 0.216(2) -0.5735(12) 0.063(7) Uiso 1 1 d . . .
C11R C 0.6793(8) 0.162(2) -0.5410(13) 0.075(8) Uiso 1 1 d . . .
H11A H 0.6641 0.1459 -0.5071 0.090 Uiso 1 1 calc R . .
H11B H 0.7088 0.1742 -0.5266 0.090 Uiso 1 1 calc R . .
C12R C 0.6799(7) 0.1060(19) -0.5872(13) 0.066(7) Uiso 1 1 d . . .
C13R C 0.6824(10) 0.062(3) -0.6210(17) 0.103(11) Uiso 1 1 d . . .
H13A H 0.6844 0.0259 -0.6485 0.124 Uiso 1 1 calc R . .
C14R C 0.5546(6) 0.2204(15) -0.9645(10) 0.046(5) Uiso 1 1 d . . .
C15R C 0.5937(8) 0.154(2) -1.0273(12) 0.074(8) Uiso 1 1 d . . .
H15A H 0.6087 0.1930 -1.0443 0.088 Uiso 1 1 calc R . .
H15B H 0.5668 0.1467 -1.0520 0.088 Uiso 1 1 calc R . .
C16R C 0.6210(10) 0.092(3) -1.0283(15) 0.095(10) Uiso 1 1 d . . .
C17R C 0.6453(14) 0.051(3) -1.020(2) 0.141(16) Uiso 1 1 d . . .
H17A H 0.6661 0.0167 -1.0128 0.170 Uiso 1 1 calc R . .
C100 C 1.0000 -0.117(2) -0.2500 0.062(9) Uiso 1 2 d S . .
H10X H 1.0208 -0.1461 -0.2273 0.074 Uiso 0.50 1 calc PR . .
H10Y H 0.9792 -0.1461 -0.2727 0.074 Uiso 0.50 1 calc PR . .
Cl10 Cl 0.9742(3) -0.0664(7) -0.2027(4) 0.107(3) Uiso 1 1 d . . .
C300 C 0.5988(10) 0.146(3) -0.718(2) 0.061(13) Uiso 0.50 1 d PD A 1
H30A H 0.6231 0.1350 -0.7412 0.092 Uiso 0.50 1 calc PR A 1
H30B H 0.5904 0.1049 -0.6975 0.092 Uiso 0.50 1 calc PR A 1
H30C H 0.6070 0.1816 -0.6898 0.092 Uiso 0.50 1 calc PR A 1
C301 C 0.5610(9) 0.170(7) -0.761(2) 0.19(5) Uiso 0.50 1 d PD A 1
H30D H 0.5684 0.2146 -0.7779 0.223 Uiso 0.50 1 calc PR A 1
H30E H 0.5559 0.1373 -0.7931 0.223 Uiso 0.50 1 calc PR A 1
C302 C 0.5202(6) 0.178(7) -0.7290(12) 0.22(6) Uiso 0.50 1 d PD . 1
H30F H 0.5217 0.2217 -0.7067 0.325 Uiso 0.50 1 calc PR . 1
H30G H 0.5185 0.1409 -0.7004 0.325 Uiso 0.50 1 calc PR . 1
C200 C 0.558(2) -0.040(2) -0.941(7) 0.29(8) Uiso 0.50 1 d PD . .
H20A H 0.5643 -0.0089 -0.9737 0.345 Uiso 0.50 1 calc PR . .
H20B H 0.5442 -0.0144 -0.9111 0.345 Uiso 0.50 1 calc PR . .
Cl21 Cl 0.6052(7) -0.078(2) -0.9109(12) 0.162(10) Uiso 0.50 1 d PD . .
Cl20 Cl 0.5252(9) -0.107(3) -0.9688(17) 0.223(15) Uiso 0.50 1 d PD . .
O100 O 0.9466(12) 0.254(3) -0.6601(19) 0.099(13) Uiso 0.50 1 d P . .
O200 O 0.5515(15) 0.019(4) -1.142(3) 0.133(19) Uiso 0.50 1 d P . .

loop_
_atom_site_aniso_label
_atom_site_aniso_U_11
_atom_site_aniso_U_22
_atom_site_aniso_U_33
_atom_site_aniso_U_23
_atom_site_aniso_U_13
_atom_site_aniso_U_12
Au1 0.0480(4) 0.0398(9) 0.0377(6) -0.0005(5) 0.0082(3) -0.0035(4)
Au2 0.0447(4) 0.0536(11) 0.0480(6) -0.0105(5) 0.0093(3) 0.0004(4)
I1 0.0652(8) 0.0468(19) 0.0442(10) 0.0054(9) 0.0029(6) -0.0122(8)
I2 0.0513(8) 0.068(2) 0.0935(14) -0.0270(12) 0.0071(7) -0.0066(8)
P1 0.034(2) 0.041(6) 0.038(3) 0.003(3) 0.0065(19) 0.001(2)
P2 0.038(2) 0.059(7) 0.034(3) 0.000(3) 0.006(2) 0.010(2)

loop_
_atom_type_symbol
_atom_type_description
_atom_type_scat_dispersion_real
_atom_type_scat_dispersion_imag
_atom_type_scat_source
C C 0.0033 0.0016 'International Tables Vol C Tables 4.2.6.8 and 6.1.1.4'
H H 0.0000 0.0000 'International Tables Vol C Tables 4.2.6.8 and 6.1.1.4'
O O 0.0106 0.0060 'International Tables Vol C Tables 4.2.6.8 and 6.1.1.4'
P P 0.1023 0.0942 'International Tables Vol C Tables 4.2.6.8 and 6.1.1.4'
I I -0.4742 1.8119 'International Tables Vol C Tables 4.2.6.8 and 6.1.1.4'
Au Au -2.0133 8.8022 'International Tables Vol C Tables 4.2.6.8 and 6.1.1.4'
Cl Cl 0.1484 0.1585 'International Tables Vol C Tables 4.2.6.8 and 6.1.1.4'

loop_
_geom_angle_atom_site_label_1
_geom_angle_atom_site_label_2
_geom_angle_atom_site_label_3
_geom_angle
_geom_angle_site_symmetry_1
_geom_angle_site_symmetry_3
_geom_angle_publ_flag
P1 Au1 I1 167.23(12) . . ?
P1 Au1 Au2 105.58(18) . . ?
I1 Au1 Au2 81.49(5) . . ?
P2 Au2 I2 168.14(18) . . ?
P2 Au2 Au1 107.18(15) . . ?
I2 Au2 Au1 84.20(6) . . ?
O1Q P1 C2Q1 104.5(9) . . ?
O1Q P1 C3Q1 101.8(8) . . ?
C2Q1 P1 C3Q1 102.0(9) . . ?
O1Q P1 Au1 108.7(5) . . ?
C2Q1 P1 Au1 117.8(6) . . ?
C3Q1 P1 Au1 119.9(9) . . ?
O2Q P2 C5Q1 103.7(9) . . ?
O2Q P2 C4Q1 96.3(7) . . ?
C5Q1 P2 C4Q1 107.4(10) . . ?
O2Q P2 Au2 119.3(7) . . ?
C5Q1 P2 Au2 112.8(6) . . ?
C4Q1 P2 Au2 115.3(6) . . ?
C1Q O1Q P1 117.4(12) . . ?
C5Q O2Q P2 124.7(11) . . ?
C10R O1R C1R 127(2) . . ?
C10R O3R C11R 114(2) . . ?
C14R O4R C5R 113.7(17) . . ?
C14R O6R C15R 114(2) . . ?
C2Q C1Q C6Q 123.9(17) . . ?
C2Q C1Q O1Q 119.4(18) . . ?
C6Q C1Q O1Q 116.7(15) . . ?
C1Q C2Q C3Q 116.2(19) . . ?
C1Q C2Q C7Q 124.1(17) . . ?
C3Q C2Q C7Q 119.7(16) . . ?
C4Q C3Q C2Q 122.1(18) . . ?
C5Q C4Q C3Q 117.2(17) . . ?
C5Q C4Q C7R 120.2(17) . . ?
C3Q C4Q C7R 122.1(17) . . ?
C4Q C5Q C6Q 122.5(19) . . ?
C4Q C5Q O2Q 115.6(16) . . ?
C6Q C5Q O2Q 121.9(16) . . ?
C1Q C6Q C5Q 117.8(18) . . ?
C2R C7Q C8Q 112.7(16) . . ?
C2R C7Q C2Q 111.8(19) . . ?
C8Q C7Q C2Q 110.8(18) . . ?
C7Q C8Q C9Q 110.6(17) . . ?
C1Q1 C9Q C8Q 113.5(18) . . ?
C1Q2 C1Q1 C1Q6 120.0 . . ?
C1Q2 C1Q1 C9Q 122.3(15) . . ?
C1Q6 C1Q1 C9Q 117.7(15) . . ?
C1Q3 C1Q2 C1Q1 120.0 . . ?
C1Q2 C1Q3 C1Q4 120.0 . . ?
C1Q5 C1Q4 C1Q3 120.0 . . ?
C1Q4 C1Q5 C1Q6 120.0 . . ?
C1Q5 C1Q6 C1Q1 120.0 . . ?
C2Q2 C2Q1 C2Q6 120.0 . . ?
C2Q2 C2Q1 P1 119.4(9) . . ?
C2Q6 C2Q1 P1 120.6(9) . . ?
C2Q1 C2Q2 C2Q3 120.0 . . ?
C2Q4 C2Q3 C2Q2 120.0 . . ?
C2Q5 C2Q4 C2Q3 120.0 . . ?
C2Q4 C2Q5 C2Q6 120.0 . . ?
C2Q5 C2Q6 C2Q1 120.0 . . ?
C3Q6 C3Q1 C3Q2 122(3) . . ?
C3Q6 C3Q1 P1 126(2) . . ?
C3Q2 C3Q1 P1 111.7(19) . . ?
C3Q1 C3Q2 C3Q3 117(3) . . ?
C3Q2 C3Q3 C3Q4 116(4) . . ?
C3Q5 C3Q4 C3Q3 123(3) . . ?
C3Q4 C3Q5 C3Q6 116(3) . . ?
C3Q1 C3Q6 C3Q5 126(3) . . ?
C4Q2 C4Q1 C4Q6 120.0 . . ?
C4Q2 C4Q1 P2 116.9(11) . . ?
C4Q6 C4Q1 P2 123.1(11) . . ?
C4Q1 C4Q2 C4Q3 120.0 . . ?
C4Q4 C4Q3 C4Q2 120.0 . . ?
C4Q3 C4Q4 C4Q5 120.0 . . ?
C4Q6 C4Q5 C4Q4 120.0 . . ?
C4Q5 C4Q6 C4Q1 120.0 . . ?
C5Q2 C5Q1 C5Q6 120.0 . . ?
C5Q2 C5Q1 P2 120.6(10) . . ?
C5Q6 C5Q1 P2 119.2(10) . . ?
C5Q3 C5Q2 C5Q1 120.0 . . ?
C5Q2 C5Q3 C5Q4 120.0 . . ?
C5Q5 C5Q4 C5Q3 120.0 . . ?
C5Q6 C5Q5 C5Q4 120.0 . . ?
C5Q5 C5Q6 C5Q1 120.0 . . ?
C2R C1R C6R 124.0(19) . . ?
C2R C1R O1R 113.7(17) . . ?
C6R C1R O1R 122(2) . . ?
C3R C2R C1R 114.9(18) 2_653 . ?
C3R C2R C7Q 126(2) 2_653 . ?
C1R C2R C7Q 119.0(16) . . ?
C2R C3R C4R 126(2) 2_653 . ?
C5R C4R C3R 114.8(16) . . ?
C5R C4R C7R 120.3(17) . . ?
C3R C4R C7R 125(2) . . ?
C6R C5R C4R 123(2) 2_653 . ?
C6R C5R O4R 121(2) 2_653 . ?
C4R C5R O4R 116.3(16) . . ?
C5R C6R C1R 118(3) 2_653 . ?
C4R C7R C4Q 114.2(16) . . ?
C4R C7R C8R 113.3(16) . . ?
C4Q C7R C8R 107.0(17) . . ?
C7R C8R C9R 111.4(19) . . ?
C1R1 C9R C8R 111(2) . . ?
C1R2 C1R1 C1R6 120.0 . . ?
C1R2 C1R1 C9R 119.0(14) . . ?
C1R6 C1R1 C9R 120.7(14) . . ?
C1R1 C1R2 C1R3 120.0 . . ?
C1R4 C1R3 C1R2 120.0 . . ?
C1R3 C1R4 C1R5 120.0 . . ?
C1R6 C1R5 C1R4 120.0 . . ?
C1R5 C1R6 C1R1 120.0 . . ?
O2R C10R O1R 126(3) . . ?
O2R C10R O3R 125(3) . . ?
O1R C10R O3R 109(3) . . ?
O3R C11R C12R 108(2) . . ?
C13R C12R C11R 176(3) . . ?
O5R C14R O4R 132(2) . . ?
O5R C14R O6R 123(2) . . ?
O4R C14R O6R 104.4(19) . . ?
O6R C15R C16R 111(3) . . ?
C17R C16R C15R 166(5) . . ?
Cl10 C100 Cl10 110(3) 2_754 . ?
C302 C301 C300 112(2) . . ?
C301 C302 C302 113(2) . 2_653 ?
Cl21 C200 Cl20 106.7(16) . . ?

loop_
_geom_bond_atom_site_label_1
_geom_bond_atom_site_label_2
_geom_bond_distance
_geom_bond_site_symmetry_2
_geom_bond_publ_flag
Au1 P1 2.211(6) . ?
Au1 I1 2.5397(19) . ?
Au1 Au2 3.0047(14) . ?
Au2 P2 2.212(6) . ?
Au2 I2 2.5452(18) . ?
P1 O1Q 1.607(13) . ?
P1 C2Q1 1.729(15) . ?
P1 C3Q1 1.74(2) . ?
P2 O2Q 1.611(13) . ?
P2 C5Q1 1.691(19) . ?
P2 C4Q1 1.776(12) . ?
O1Q C1Q 1.42(2) . ?
O2Q C5Q 1.38(2) . ?
O1R C10R 1.29(4) . ?
O1R C1R 1.42(2) . ?
O2R C10R 1.14(4) . ?
O3R C10R 1.30(3) . ?
O3R C11R 1.48(4) . ?
O4R C14R 1.30(2) . ?
O4R C5R 1.38(2) . ?
O5R C14R 1.15(3) . ?
O6R C14R 1.34(3) . ?
O6R C15R 1.46(3) . ?
C1Q C2Q 1.34(3) . ?
C1Q C6Q 1.36(3) . ?
C2Q C3Q 1.41(3) . ?
C2Q C7Q 1.54(3) . ?
C3Q C4Q 1.38(3) . ?
C4Q C5Q 1.36(2) . ?
C4Q C7R 1.52(2) . ?
C5Q C6Q 1.37(3) . ?
C7Q C2R 1.46(3) . ?
C7Q C8Q 1.47(3) . ?
C8Q C9Q 1.49(3) . ?
C9Q C1Q1 1.43(3) . ?
C1Q1 C1Q2 1.3900 . ?
C1Q1 C1Q6 1.3900 . ?
C1Q2 C1Q3 1.3900 . ?
C1Q3 C1Q4 1.3900 . ?
C1Q4 C1Q5 1.3900 . ?
C1Q5 C1Q6 1.3900 . ?
C2Q1 C2Q2 1.3900 . ?
C2Q1 C2Q6 1.3900 . ?
C2Q2 C2Q3 1.3900 . ?
C2Q3 C2Q4 1.3900 . ?
C2Q4 C2Q5 1.3900 . ?
C2Q5 C2Q6 1.3900 . ?
C3Q1 C3Q6 1.33(3) . ?
C3Q1 C3Q2 1.34(4) . ?
C3Q2 C3Q3 1.46(5) . ?
C3Q3 C3Q4 1.47(5) . ?
C3Q4 C3Q5 1.33(4) . ?
C3Q5 C3Q6 1.36(4) . ?
C4Q1 C4Q2 1.3900 . ?
C4Q1 C4Q6 1.3900 . ?
C4Q2 C4Q3 1.3900 . ?
C4Q3 C4Q4 1.3900 . ?
C4Q4 C4Q5 1.3900 . ?
C4Q5 C4Q6 1.3900 . ?
C5Q1 C5Q2 1.3900 . ?
C5Q1 C5Q6 1.3900 . ?
C5Q2 C5Q3 1.3900 . ?
C5Q3 C5Q4 1.3900 . ?
C5Q4 C5Q5 1.3900 . ?
C5Q5 C5Q6 1.3900 . ?
C1R C2R 1.35(3) . ?
C1R C6R 1.37(3) . ?
C2R C3R 1.34(2) 2_653 ?
C3R C2R 1.34(2) 2_653 ?
C3R C4R 1.41(3) . ?
C4R C5R 1.36(3) . ?
C4R C7R 1.49(2) . ?
C5R C6R 1.35(3) 2_653 ?
C6R C5R 1.35(3) 2_653 ?
C7R C8R 1.54(3) . ?
C8R C9R 1.54(3) . ?
C9R C1R1 1.44(3) . ?
C1R1 C1R2 1.3900 . ?
C1R1 C1R6 1.3900 . ?
C1R2 C1R3 1.3900 . ?
C1R3 C1R4 1.3900 . ?
C1R4 C1R5 1.3900 . ?
C1R5 C1R6 1.3900 . ?
C11R C12R 1.52(5) . ?
C12R C13R 1.17(5) . ?
C15R C16R 1.50(5) . ?
C16R C17R 1.11(6) . ?
C100 Cl10 1.71(3) 2_754 ?
C100 Cl10 1.71(3) . ?
C300 C301 1.55(2) . ?
C301 C302 1.53(2) . ?
C302 C302 1.53(2) 2_653 ?
C200 Cl21 1.75(2) . ?
C200 Cl20 1.75(2) . ?
